data_7004575
loop_
_publ_author_name
'Liu, Qiancai'
'Meermann, Christian'
'G\"orlitzer, Hans W.'
'Runte, Oliver'
'Herdtweck, Eberhardt'
'Sirsch, Peter'
'T\"ornroos, Karl W.'
'Anwander, Reiner'

_publ_section_title
;
 Cationic rare-earth metal SALEN complexes
;
_journal_issue 44
_journal_name_full 'Dalton Transactions'
_journal_page_first 6170
_journal_page_last 6178
_journal_paper_doi 10.1039/b808781d
_journal_year 2008
_chemical_formula_moiety 'C40 H62 N2 O4 Sc, C24 H20 B, 2(C4 H8 O)'
_chemical_formula_sum 'C72 H98 B N2 O6 Sc'
_chemical_formula_weight 1143.29
_chemical_name_systematic
;
?
;
_space_group_IT_number 14
_symmetry_cell_setting monoclinic
_symmetry_space_group_name_Hall '-P 2yn'
_symmetry_space_group_name_H-M 'P 1 21/n 1'
_atom_sites_solution_hydrogens geom
_atom_sites_solution_primary direct
_atom_sites_solution_secondary difmap
_audit_creation_method SHELXL-97
_cell_angle_alpha 90.00
_cell_angle_beta 90.3250(10)
_cell_angle_gamma 90.00
_cell_formula_units_Z 4
_cell_length_a 15.2346(6)
_cell_length_b 20.0205(8)
_cell_length_c 21.9514(8)
_cell_measurement_reflns_used 15374
_cell_measurement_temperature 123(2)
_cell_measurement_theta_max 25.298
_cell_measurement_theta_min 2.236
_cell_volume 6695.2(4)
_computing_cell_refinement
;
Bruker (2004). SAINT, version 6.45a, Bruker AXS Inc., Madison,
Wisconsin, USA.
;
_computing_data_collection
;
Bruker (1999). SMART, version 5.054, Bruker AXS Inc., Madison,
Wisconsin, USA.
;
_computing_data_reduction
;
Bruker (2004). SAINT, version 6.45a, Bruker AXS Inc., Madison,
Wisconsin, USA.
;
_computing_molecular_graphics
;
Brandenburg, K. (2007). DIAMOND. Version 3.1. Crystal Impact GbR, Bonn,
Germany.
;
_computing_publication_material
;
Bruker AXS (2003). SHELXTL. Version 6.14. Bruker AXS Inc., Madison,
Wisconsin, USA.
;
_computing_structure_refinement
;
Sheldrick, G. M. (2008). Acta Crystallographica, A64, 112-122.
;
_computing_structure_solution
;
Sheldrick, G. M. (2008). Acta Crystallographica, A64, 112-122.
;
_diffrn_ambient_temperature 123(2)
_diffrn_detector_area_resol_mean '48 \um'
_diffrn_measured_fraction_theta_full 0.999
_diffrn_measured_fraction_theta_max 0.999
_diffrn_measurement_device_type 'Bruker-AXS SMART 2K CCD'
_diffrn_measurement_method 'omega scans'
_diffrn_radiation_monochromator graphite
_diffrn_radiation_source 'normal-focus sealed tube'
_diffrn_radiation_type MoK\a
_diffrn_radiation_wavelength 0.71073
_diffrn_reflns_av_R_equivalents 0.0541
_diffrn_reflns_av_sigmaI/netI 0.0358
_diffrn_reflns_limit_h_max 19
_diffrn_reflns_limit_h_min -19
_diffrn_reflns_limit_k_max 25
_diffrn_reflns_limit_k_min -25
_diffrn_reflns_limit_l_max 28
_diffrn_reflns_limit_l_min -28
_diffrn_reflns_number 91439
_diffrn_reflns_theta_full 27.07
_diffrn_reflns_theta_max 27.07
_diffrn_reflns_theta_min 2.12
_diffrn_standards_decay_% 0
_diffrn_standards_interval_count 1
_diffrn_standards_interval_time 28h
_diffrn_standards_number 866
_exptl_absorpt_coefficient_mu 0.161
_exptl_absorpt_correction_T_max 0.98122
_exptl_absorpt_correction_T_min 0.95189
_exptl_absorpt_correction_type numerical
_exptl_absorpt_process_details
;
Bruker AXS (2003). SHELXTL. Version 6.14.
Bruker AXS Inc., Madison, Wisconsin, USA.
;
_exptl_crystal_density_diffrn 1.134
_exptl_crystal_density_method 'not measured'
_exptl_crystal_F_000 2472
_exptl_crystal_size_max 0.40
_exptl_crystal_size_mid 0.32
_exptl_crystal_size_min 0.12
_refine_diff_density_max 0.592
_refine_diff_density_min -0.495
_refine_diff_density_rms 0.055
_refine_ls_extinction_method none
_refine_ls_goodness_of_fit_ref 1.033
_refine_ls_hydrogen_treatment constr
_refine_ls_matrix_type full
_refine_ls_number_parameters 797
_refine_ls_number_reflns 14704
_refine_ls_number_restraints 86
_refine_ls_restrained_S_all 1.034
_refine_ls_R_factor_all 0.0862
_refine_ls_R_factor_gt 0.0538
_refine_ls_shift/su_max 0.000
_refine_ls_shift/su_mean 0.000
_refine_ls_structure_factor_coef Fsqd
_refine_ls_weighting_details 'calc w=1/[\s^2^(Fo^2^)+(0.0683P)^2^+5.8812P] where P=(Fo^2^+2Fc^2^)/3'
_refine_ls_weighting_scheme calc
_refine_ls_wR_factor_gt 0.1359
_refine_ls_wR_factor_ref 0.1588
_reflns_number_gt 10386
_reflns_number_total 14704
_reflns_threshold_expression I>2\s(I)
_cod_data_source_file b808781d.txt
_cod_data_source_block Compound4a
_cod_original_sg_symbol_H-M 'P 21/n'
_cod_database_code 7004575

loop_
_symmetry_equiv_pos_as_xyz
'x, y, z'
'-x+1/2, y+1/2, -z+1/2'
'-x, -y, -z'
'x-1/2, -y-1/2, z-1/2'

loop_
_atom_site_label
_atom_site_type_symbol
_atom_site_fract_x
_atom_site_fract_y
_atom_site_fract_z
_atom_site_U_iso_or_equiv
_atom_site_adp_type
_atom_site_occupancy
_atom_site_symmetry_multiplicity
_atom_site_calc_flag
_atom_site_refinement_flags
_atom_site_disorder_assembly
_atom_site_disorder_group
Sc1 Sc -0.34715(3) 0.25900(2) -0.038044(17) 0.02093(10) Uani 1 1 d . . .
O1 O -0.31554(9) 0.21718(7) 0.04045(6) 0.0228(3) Uani 1 1 d . . .
N1 N -0.30182(11) 0.35040(9) 0.01124(8) 0.0240(4) Uani 1 1 d . . .
C1 C -0.36841(16) 0.41046(11) -0.07311(10) 0.0298(5) Uani 1 1 d . . .
H1A H -0.4241 0.4216 -0.0524 0.036 Uiso 1 1 calc R . .
H1B H -0.3576 0.4445 -0.1049 0.036 Uiso 1 1 calc R . .
B1 B 0.41754(16) 0.43673(12) 0.23857(11) 0.0242(5) Uani 1 1 d . . .
O2 O -0.39154(9) 0.20720(7) -0.10785(6) 0.0244(3) Uani 1 1 d . . .
N2 N -0.37444(11) 0.34349(9) -0.10096(8) 0.0249(4) Uani 1 1 d . . .
C2 C -0.29311(16) 0.40998(11) -0.02731(10) 0.0297(5) Uani 1 1 d . . .
H2A H -0.2363 0.4090 -0.0489 0.036 Uiso 1 1 calc R . .
H2B H -0.2951 0.4508 -0.0019 0.036 Uiso 1 1 calc R . .
O3 O -0.48047(9) 0.27337(8) -0.00534(6) 0.0268(3) Uani 1 1 d . . .
C3 C -0.28657(13) 0.35592(10) 0.06884(9) 0.0235(4) Uani 1 1 d . . .
H3A H -0.2745 0.3995 0.0838 0.028 Uiso 1 1 calc R . .
O4 O -0.21432(10) 0.24685(9) -0.06932(6) 0.0310(4) Uani 1 1 d . B .
C4 C -0.28601(13) 0.30211(10) 0.11317(9) 0.0212(4) Uani 1 1 d . . .
C5 C -0.27018(13) 0.32078(11) 0.17409(9) 0.0224(4) Uani 1 1 d . . .
H5A H -0.2642 0.3668 0.1839 0.027 Uiso 1 1 calc R . .
C6 C -0.26319(13) 0.27401(11) 0.21981(9) 0.0224(4) Uani 1 1 d . . .
C7 C -0.24753(14) 0.29238(11) 0.28684(9) 0.0269(5) Uani 1 1 d . . .
C8 C -0.16464(17) 0.25703(14) 0.31027(11) 0.0408(6) Uani 1 1 d . . .
H8A H -0.1733 0.2086 0.3085 0.061 Uiso 1 1 calc R . .
H8B H -0.1531 0.2705 0.3525 0.061 Uiso 1 1 calc R . .
H8C H -0.1146 0.2694 0.2848 0.061 Uiso 1 1 calc R . .
C9 C -0.32706(17) 0.27036(13) 0.32485(10) 0.0376(6) Uani 1 1 d . . .
H9A H -0.3796 0.2942 0.3107 0.056 Uiso 1 1 calc R . .
H9B H -0.3163 0.2808 0.3679 0.056 Uiso 1 1 calc R . .
H9C H -0.3359 0.2222 0.3201 0.056 Uiso 1 1 calc R . .
C10 C -0.23457(16) 0.36743(12) 0.29522(10) 0.0320(5) Uani 1 1 d . . .
H10A H -0.2864 0.3912 0.2799 0.048 Uiso 1 1 calc R . .
H10B H -0.1827 0.3819 0.2725 0.048 Uiso 1 1 calc R . .
H10C H -0.2262 0.3774 0.3386 0.048 Uiso 1 1 calc R . .
C11 C -0.27105(14) 0.20681(11) 0.20252(9) 0.0238(4) Uani 1 1 d . . .
H11A H -0.2650 0.1739 0.2335 0.029 Uiso 1 1 calc R . .
C12 C -0.28703(13) 0.18480(10) 0.14351(9) 0.0224(4) Uani 1 1 d . . .
C13 C -0.29441(16) 0.11017(11) 0.12769(10) 0.0293(5) Uani 1 1 d . . .
C14 C -0.38531(17) 0.09457(12) 0.10107(11) 0.0369(6) Uani 1 1 d . . .
H14A H -0.3943 0.1204 0.0636 0.055 Uiso 1 1 calc R . .
H14B H -0.4305 0.1065 0.1307 0.055 Uiso 1 1 calc R . .
H14C H -0.3893 0.0468 0.0918 0.055 Uiso 1 1 calc R . .
C15 C -0.2815(2) 0.06560(12) 0.18376(12) 0.0490(7) Uani 1 1 d . . .
H15A H -0.2231 0.0734 0.2012 0.073 Uiso 1 1 calc R . .
H15B H -0.2871 0.0186 0.1718 0.073 Uiso 1 1 calc R . .
H15C H -0.3263 0.0763 0.2142 0.073 Uiso 1 1 calc R . .
C16 C -0.22296(18) 0.09150(12) 0.08164(12) 0.0404(6) Uani 1 1 d . . .
H16A H -0.2313 0.1175 0.0442 0.061 Uiso 1 1 calc R . .
H16B H -0.2269 0.0437 0.0722 0.061 Uiso 1 1 calc R . .
H16C H -0.1651 0.1013 0.0991 0.061 Uiso 1 1 calc R . .
C17 C -0.29683(13) 0.23414(10) 0.09742(9) 0.0201(4) Uani 1 1 d . . .
C18 C -0.41227(13) 0.21503(11) -0.16621(9) 0.0239(4) Uani 1 1 d . . .
C19 C -0.43560(13) 0.15940(12) -0.20301(9) 0.0256(4) Uani 1 1 d . . .
C20 C -0.44260(14) 0.08934(11) -0.17576(10) 0.0279(5) Uani 1 1 d . . .
C21 C -0.50468(15) 0.08853(12) -0.12074(10) 0.0308(5) Uani 1 1 d . . .
H21A H -0.4831 0.1198 -0.0897 0.046 Uiso 1 1 calc R . .
H21B H -0.5067 0.0434 -0.1035 0.046 Uiso 1 1 calc R . .
H21C H -0.5637 0.1019 -0.1339 0.046 Uiso 1 1 calc R . .
C22 C -0.47843(18) 0.03802(13) -0.22173(11) 0.0394(6) Uani 1 1 d . . .
H22A H -0.4386 0.0350 -0.2565 0.059 Uiso 1 1 calc R . .
H22B H -0.5367 0.0521 -0.2359 0.059 Uiso 1 1 calc R . .
H22C H -0.4829 -0.0058 -0.2020 0.059 Uiso 1 1 calc R . .
C23 C -0.35076(16) 0.06579(13) -0.15608(11) 0.0355(5) Uani 1 1 d . . .
H23A H -0.3276 0.0959 -0.1247 0.053 Uiso 1 1 calc R . .
H23B H -0.3116 0.0661 -0.1914 0.053 Uiso 1 1 calc R . .
H23C H -0.3545 0.0204 -0.1396 0.053 Uiso 1 1 calc R . .
C24 C -0.44930(14) 0.17103(13) -0.26459(10) 0.0311(5) Uani 1 1 d . . .
H24A H -0.4620 0.1336 -0.2898 0.037 Uiso 1 1 calc R . .
C25 C -0.44583(14) 0.23406(13) -0.29244(10) 0.0324(5) Uani 1 1 d . . .
C26 C -0.45924(16) 0.24025(15) -0.36157(11) 0.0413(6) Uani 1 1 d . . .
C27 C -0.3807(2) 0.20853(19) -0.39332(12) 0.0594(9) Uani 1 1 d . . .
H27A H -0.3756 0.1616 -0.3810 0.089 Uiso 1 1 calc R . .
H27B H -0.3270 0.2325 -0.3817 0.089 Uiso 1 1 calc R . .
H27C H -0.3889 0.2111 -0.4376 0.089 Uiso 1 1 calc R . .
C28 C -0.5428(2) 0.2049(3) -0.38066(15) 0.0889(15) Uani 1 1 d . . .
H28A H -0.5396 0.1579 -0.3686 0.133 Uiso 1 1 calc R . .
H28B H -0.5499 0.2079 -0.4250 0.133 Uiso 1 1 calc R . .
H28C H -0.5931 0.2261 -0.3608 0.133 Uiso 1 1 calc R . .
C29 C -0.4638(2) 0.31332(19) -0.38196(13) 0.0678(10) Uani 1 1 d . . .
H29A H -0.5147 0.3349 -0.3633 0.102 Uiso 1 1 calc R . .
H29B H -0.4695 0.3153 -0.4264 0.102 Uiso 1 1 calc R . .
H29C H -0.4101 0.3365 -0.3692 0.102 Uiso 1 1 calc R . .
C30 C -0.42930(14) 0.28775(13) -0.25502(10) 0.0306(5) Uani 1 1 d . . .
H30A H -0.4295 0.3314 -0.2719 0.037 Uiso 1 1 calc R . .
C31 C -0.41200(14) 0.27968(11) -0.19225(9) 0.0262(5) Uani 1 1 d . . .
C32 C -0.39722(14) 0.33985(11) -0.15753(10) 0.0269(5) Uani 1 1 d . . .
H32A H -0.4051 0.3810 -0.1785 0.032 Uiso 1 1 calc R . .
C33 C -0.50748(15) 0.27532(13) 0.05882(10) 0.0317(5) Uani 1 1 d . . .
H33A H -0.4775 0.3123 0.0805 0.038 Uiso 1 1 calc R . .
H33B H -0.4926 0.2328 0.0794 0.038 Uiso 1 1 calc R . .
C34 C -0.60445(18) 0.28599(19) 0.05831(13) 0.0558(8) Uani 1 1 d . . .
H34A H -0.6356 0.2439 0.0678 0.067 Uiso 1 1 calc R . .
H34B H -0.6211 0.3201 0.0887 0.067 Uiso 1 1 calc R . .
C35 C -0.6259(2) 0.3084(3) -0.00253(14) 0.0845(14) Uani 1 1 d . . .
H35A H -0.6264 0.3578 -0.0042 0.101 Uiso 1 1 calc R . .
H35B H -0.6846 0.2918 -0.0147 0.101 Uiso 1 1 calc R . .
C36 C -0.55744(15) 0.28121(14) -0.04423(11) 0.0380(6) Uani 1 1 d . . .
H36A H -0.5759 0.2377 -0.0616 0.046 Uiso 1 1 calc R . .
H36B H -0.5456 0.3127 -0.0780 0.046 Uiso 1 1 calc R . .
C37 C -0.13743(16) 0.24788(18) -0.03017(11) 0.0514(8) Uani 1 1 d D . .
H37A H -0.1255 0.2029 -0.0133 0.062 Uiso 1 1 calc R A 1
H37B H -0.1456 0.2795 0.0040 0.062 Uiso 1 1 calc R A 1
C38 C -0.0657(3) 0.2696(4) -0.0694(2) 0.0390(12) Uani 0.548(8) 1 d PD B 1
H38A H -0.0092 0.2507 -0.0550 0.047 Uiso 0.548(8) 1 calc PR B 1
H38B H -0.0611 0.3189 -0.0695 0.047 Uiso 0.548(8) 1 calc PR B 1
C38A C -0.0598(4) 0.2357(5) -0.0676(2) 0.0390(12) Uani 0.452(8) 1 d PD B 2
H38C H -0.0374 0.1899 -0.0609 0.047 Uiso 0.452(8) 1 calc PR B 2
H38D H -0.0126 0.2678 -0.0572 0.047 Uiso 0.452(8) 1 calc PR B 2
C39 C -0.08749(16) 0.24434(16) -0.13165(11) 0.0426(6) Uani 1 1 d D . .
H39A H -0.0605 0.2000 -0.1387 0.051 Uiso 1 1 calc R B 1
H39B H -0.0665 0.2757 -0.1632 0.051 Uiso 1 1 calc R B 1
C40 C -0.18600(15) 0.23953(13) -0.13278(9) 0.0314(5) Uani 1 1 d . B .
H40A H -0.2115 0.2754 -0.1584 0.038 Uiso 1 1 calc R . .
H40B H -0.2049 0.1958 -0.1494 0.038 Uiso 1 1 calc R . .
C41 C 0.44455(15) 0.44217(11) 0.31115(11) 0.0285(5) Uani 1 1 d . . .
C42 C 0.38411(16) 0.44873(13) 0.35821(11) 0.0366(5) Uani 1 1 d . . .
H42A H 0.3239 0.4544 0.3480 0.044 Uiso 1 1 calc R . .
C43 C 0.4079(2) 0.44739(16) 0.41948(12) 0.0504(7) Uani 1 1 d . . .
H43A H 0.3642 0.4522 0.4499 0.060 Uiso 1 1 calc R . .
C44 C 0.4945(2) 0.43913(16) 0.43642(13) 0.0551(8) Uani 1 1 d . . .
H44A H 0.5112 0.4385 0.4782 0.066 Uiso 1 1 calc R . .
C45 C 0.55645(19) 0.43172(15) 0.39121(14) 0.0512(7) Uani 1 1 d . . .
H45A H 0.6164 0.4253 0.4018 0.061 Uiso 1 1 calc R . .
C46 C 0.53161(17) 0.43359(13) 0.33051(12) 0.0394(6) Uani 1 1 d . . .
H46A H 0.5758 0.4288 0.3005 0.047 Uiso 1 1 calc R . .
C47 C 0.41050(13) 0.35647(10) 0.22460(9) 0.0214(4) Uani 1 1 d . . .
C48 C 0.48607(13) 0.31807(10) 0.21396(9) 0.0225(4) Uani 1 1 d . . .
H48A H 0.5412 0.3402 0.2125 0.027 Uiso 1 1 calc R . .
C49 C 0.48416(14) 0.24960(10) 0.20551(9) 0.0240(4) Uani 1 1 d . . .
H49A H 0.5373 0.2258 0.1992 0.029 Uiso 1 1 calc R . .
C50 C 0.40456(14) 0.21558(11) 0.20628(9) 0.0257(4) Uani 1 1 d . . .
H50A H 0.4025 0.1687 0.1997 0.031 Uiso 1 1 calc R . .
C51 C 0.32836(14) 0.25148(10) 0.21685(9) 0.0245(4) Uani 1 1 d . . .
H51A H 0.2734 0.2291 0.2176 0.029 Uiso 1 1 calc R . .
C52 C 0.33185(13) 0.32022(10) 0.22644(9) 0.0221(4) Uani 1 1 d . . .
H52A H 0.2788 0.3434 0.2345 0.026 Uiso 1 1 calc R . .
C53 C 0.32721(14) 0.47707(10) 0.22078(10) 0.0266(5) Uani 1 1 d . . .
C54 C 0.30419(16) 0.53730(11) 0.24912(12) 0.0346(5) Uani 1 1 d . . .
H54A H 0.3388 0.5525 0.2825 0.042 Uiso 1 1 calc R . .
C55 C 0.23290(18) 0.57571(12) 0.23050(14) 0.0455(7) Uani 1 1 d . . .
H55A H 0.2199 0.6162 0.2512 0.055 Uiso 1 1 calc R . .
C56 C 0.18114(18) 0.55562(14) 0.18246(15) 0.0484(8) Uani 1 1 d . . .
H56A H 0.1322 0.5817 0.1699 0.058 Uiso 1 1 calc R . .
C57 C 0.20136(16) 0.49667(14) 0.15263(12) 0.0410(6) Uani 1 1 d . . .
H57A H 0.1664 0.4822 0.1192 0.049 Uiso 1 1 calc R . .
C58 C 0.27318(15) 0.45853(12) 0.17167(11) 0.0319(5) Uani 1 1 d . . .
H58A H 0.2860 0.4184 0.1505 0.038 Uiso 1 1 calc R . .
C59 C 0.49154(15) 0.47182(11) 0.19464(11) 0.0307(5) Uani 1 1 d . . .
C60 C 0.54383(17) 0.52573(13) 0.21267(15) 0.0456(7) Uani 1 1 d . . .
H60A H 0.5404 0.5416 0.2534 0.055 Uiso 1 1 calc R . .
C61 C 0.6017(2) 0.55717(15) 0.1717(2) 0.0653(10) Uani 1 1 d . . .
H61A H 0.6368 0.5935 0.1854 0.078 Uiso 1 1 calc R . .
C62 C 0.6079(2) 0.53606(17) 0.11254(18) 0.0614(9) Uani 1 1 d . . .
H62A H 0.6475 0.5572 0.0854 0.074 Uiso 1 1 calc R . .
C63 C 0.55644(19) 0.48414(15) 0.09301(14) 0.0509(8) Uani 1 1 d . . .
H63A H 0.5595 0.4695 0.0519 0.061 Uiso 1 1 calc R . .
C64 C 0.49963(17) 0.45282(12) 0.13345(12) 0.0384(6) Uani 1 1 d . . .
H64A H 0.4647 0.4169 0.1189 0.046 Uiso 1 1 calc R . .
O1S O 0.36578(16) 0.10206(13) 0.08066(11) 0.0708(7) Uani 1 1 d D . .
C1S C 0.3752(8) 0.1266(8) 0.0211(3) 0.15(2) Uiso 0.126(12) 1 d PD C 3
H1S1 H 0.4336 0.1145 0.0049 0.179 Uiso 0.126(12) 1 calc PR C 3
H1S2 H 0.3698 0.1759 0.0209 0.179 Uiso 0.126(12) 1 calc PR C 3
C1SA C 0.3769(3) 0.0724(3) 0.02324(17) 0.087(2) Uani 0.874(12) 1 d PDU C 4
H1S3 H 0.3746 0.0231 0.0268 0.104 Uiso 0.874(12) 1 calc PR C 4
H1S4 H 0.4345 0.0851 0.0060 0.104 Uiso 0.874(12) 1 calc PR C 4
C2S C 0.3053(3) 0.0965(2) -0.01643(16) 0.0816(12) Uani 1 1 d D . .
H2SA H 0.3126 0.0476 -0.0215 0.098 Uiso 1 1 calc R C 3
H2SB H 0.2989 0.1182 -0.0567 0.098 Uiso 1 1 calc R C 3
C3S C 0.2333(2) 0.1138(2) 0.02586(15) 0.0783(11) Uani 1 1 d D C .
H3SA H 0.1845 0.0814 0.0222 0.094 Uiso 1 1 calc R . .
H3SB H 0.2105 0.1591 0.0171 0.094 Uiso 1 1 calc R . .
C4S C 0.2733(2) 0.11111(17) 0.08772(14) 0.0552(8) Uani 1 1 d D C .
H4SA H 0.2614 0.1531 0.1100 0.066 Uiso 1 1 calc R . .
H4SB H 0.2481 0.0735 0.1111 0.066 Uiso 1 1 calc R . .
O2S O 0.8725(12) 0.4922(4) 0.0592(5) 0.183(7) Uani 0.575(13) 1 d PDU D 5
C5S C 0.8967(17) 0.5532(9) 0.0348(6) 0.291(17) Uani 0.575(13) 1 d PDU D 5
H5S1 H 0.8446 0.5823 0.0299 0.350 Uiso 0.575(13) 1 calc PR D 5
H5S2 H 0.9237 0.5467 -0.0057 0.350 Uiso 0.575(13) 1 calc PR D 5
C6S C 0.9610(14) 0.5843(9) 0.0775(6) 0.352(19) Uani 0.575(13) 1 d PDU D 5
H6S1 H 0.9675 0.6329 0.0705 0.423 Uiso 0.575(13) 1 calc PR D 5
H6S2 H 1.0192 0.5624 0.0760 0.423 Uiso 0.575(13) 1 calc PR D 5
C8S C 0.9036(14) 0.4988(5) 0.1197(6) 0.193(9) Uani 0.575(13) 1 d PDU D 5
H8S1 H 0.9610 0.4760 0.1240 0.232 Uiso 0.575(13) 1 calc PR D 5
H8S2 H 0.8618 0.4775 0.1481 0.232 Uiso 0.575(13) 1 calc PR D 5
O2SA O 0.8387(9) 0.4903(5) 0.0748(4) 0.146(7) Uani 0.425(13) 1 d PDU D 6
C5SA C 0.8651(11) 0.5453(7) 0.0402(4) 0.133(9) Uani 0.425(13) 1 d PDU D 6
H5S3 H 0.8225 0.5538 0.0069 0.160 Uiso 0.425(13) 1 calc PR D 6
H5S4 H 0.9235 0.5371 0.0222 0.160 Uiso 0.425(13) 1 calc PR D 6
C6SA C 0.8686(10) 0.6035(4) 0.0828(5) 0.108(6) Uani 0.425(13) 1 d PDU D 6
H6S3 H 0.8094 0.6197 0.0938 0.130 Uiso 0.425(13) 1 calc PR D 6
H6S4 H 0.9039 0.6408 0.0664 0.130 Uiso 0.425(13) 1 calc PR D 6
C8SA C 0.8519(8) 0.5156(7) 0.1343(4) 0.122(7) Uani 0.425(13) 1 d PDU D 6
H8S3 H 0.8735 0.4792 0.1611 0.147 Uiso 0.425(13) 1 calc PR D 6
H8S4 H 0.7951 0.5314 0.1507 0.147 Uiso 0.425(13) 1 calc PR D 6
C7S C 0.9135(6) 0.5693(3) 0.1351(3) 0.170(3) Uani 1 1 d D . .
H7S1 H 0.9497 0.5769 0.1721 0.205 Uiso 1 1 calc R D 5
H7S2 H 0.8567 0.5931 0.1384 0.205 Uiso 1 1 calc R D 5

loop_
_atom_site_aniso_label
_atom_site_aniso_U_11
_atom_site_aniso_U_22
_atom_site_aniso_U_33
_atom_site_aniso_U_23
_atom_site_aniso_U_13
_atom_site_aniso_U_12
Sc1 0.0242(2) 0.0233(2) 0.01530(18) 0.00269(15) -0.00082(14) -0.00059(15)
O1 0.0288(8) 0.0228(7) 0.0167(7) 0.0008(6) -0.0022(6) -0.0004(6)
N1 0.0268(9) 0.0243(9) 0.0209(9) 0.0053(7) 0.0012(7) -0.0016(7)
C1 0.0381(13) 0.0236(11) 0.0279(12) 0.0080(9) -0.0013(9) -0.0012(9)
B1 0.0220(12) 0.0208(11) 0.0298(13) -0.0015(9) 0.0055(9) -0.0002(9)
O2 0.0279(8) 0.0294(8) 0.0160(7) 0.0032(6) -0.0030(6) -0.0004(6)
N2 0.0253(9) 0.0275(9) 0.0218(9) 0.0059(7) 0.0005(7) -0.0022(7)
C2 0.0386(13) 0.0246(11) 0.0258(11) 0.0059(9) 0.0002(9) -0.0061(9)
O3 0.0241(8) 0.0390(9) 0.0173(7) 0.0019(6) -0.0012(6) 0.0001(6)
C3 0.0244(10) 0.0216(10) 0.0245(11) -0.0004(8) 0.0008(8) -0.0016(8)
O4 0.0247(8) 0.0519(10) 0.0163(7) -0.0035(7) -0.0018(6) 0.0014(7)
C4 0.0192(10) 0.0239(10) 0.0204(10) 0.0016(8) -0.0005(8) 0.0007(8)
C5 0.0206(10) 0.0246(10) 0.0219(10) -0.0014(8) -0.0007(8) -0.0004(8)
C6 0.0174(10) 0.0301(11) 0.0196(10) -0.0009(8) -0.0013(7) 0.0019(8)
C7 0.0276(11) 0.0333(12) 0.0196(10) -0.0019(9) -0.0051(8) 0.0033(9)
C8 0.0443(15) 0.0475(15) 0.0303(13) -0.0042(11) -0.0177(11) 0.0121(12)
C9 0.0447(15) 0.0458(15) 0.0223(11) -0.0020(10) 0.0027(10) -0.0052(11)
C10 0.0333(12) 0.0375(13) 0.0252(11) -0.0075(10) -0.0048(9) -0.0004(10)
C11 0.0252(11) 0.0268(11) 0.0194(10) 0.0048(8) -0.0024(8) 0.0023(8)
C12 0.0220(10) 0.0230(10) 0.0221(10) 0.0028(8) -0.0028(8) 0.0015(8)
C13 0.0410(13) 0.0211(11) 0.0257(11) 0.0025(9) -0.0059(9) 0.0016(9)
C14 0.0450(15) 0.0279(12) 0.0378(13) 0.0015(10) -0.0046(11) -0.0094(10)
C15 0.087(2) 0.0247(13) 0.0351(14) 0.0056(11) -0.0164(14) 0.0011(13)
C16 0.0477(15) 0.0285(13) 0.0451(15) -0.0061(11) -0.0017(12) 0.0106(11)
C17 0.0182(9) 0.0248(10) 0.0173(9) 0.0000(8) -0.0003(7) 0.0012(8)
C18 0.0179(10) 0.0379(12) 0.0160(10) 0.0026(8) 0.0008(7) 0.0026(8)
C19 0.0183(10) 0.0395(12) 0.0191(10) 0.0003(9) 0.0010(8) 0.0016(9)
C20 0.0256(11) 0.0346(12) 0.0234(11) -0.0035(9) -0.0004(8) 0.0015(9)
C21 0.0306(12) 0.0350(13) 0.0269(12) -0.0013(9) 0.0031(9) -0.0040(10)
C22 0.0441(15) 0.0411(14) 0.0332(13) -0.0101(11) -0.0013(11) -0.0024(11)
C23 0.0325(13) 0.0387(14) 0.0353(13) 0.0006(10) -0.0006(10) 0.0074(10)
C24 0.0243(11) 0.0487(14) 0.0201(11) -0.0025(10) -0.0018(8) 0.0010(10)
C25 0.0218(11) 0.0575(15) 0.0179(10) 0.0057(10) -0.0016(8) 0.0001(10)
C26 0.0338(13) 0.0696(18) 0.0203(11) 0.0090(12) -0.0066(9) -0.0053(12)
C27 0.0596(19) 0.094(3) 0.0245(14) -0.0006(14) 0.0042(13) 0.0014(18)
C28 0.067(2) 0.162(4) 0.0370(17) 0.030(2) -0.0294(16) -0.051(3)
C29 0.082(2) 0.094(3) 0.0275(15) 0.0170(16) -0.0062(15) 0.013(2)
C30 0.0234(11) 0.0452(14) 0.0232(11) 0.0107(10) -0.0006(8) -0.0009(10)
C31 0.0200(10) 0.0386(13) 0.0199(10) 0.0067(9) -0.0006(8) -0.0016(9)
C32 0.0224(10) 0.0336(12) 0.0249(11) 0.0116(9) 0.0008(8) 0.0000(9)
C33 0.0307(12) 0.0445(14) 0.0200(11) -0.0031(9) 0.0038(9) 0.0013(10)
C34 0.0320(14) 0.097(3) 0.0386(15) -0.0156(16) 0.0022(11) -0.0007(15)
C35 0.0377(17) 0.170(4) 0.0459(19) 0.043(2) 0.0120(14) 0.033(2)
C36 0.0271(12) 0.0590(17) 0.0279(12) 0.0052(11) -0.0073(9) -0.0007(11)
C37 0.0264(13) 0.103(3) 0.0244(12) -0.0073(14) -0.0068(10) 0.0041(14)
C38 0.0256(16) 0.052(4) 0.0390(17) 0.000(3) -0.0046(13) -0.003(3)
C38A 0.0256(16) 0.052(4) 0.0390(17) 0.000(3) -0.0046(13) -0.003(3)
C39 0.0278(12) 0.0701(19) 0.0298(13) -0.0063(12) 0.0035(10) -0.0018(12)
C40 0.0297(12) 0.0473(14) 0.0172(10) -0.0027(10) 0.0023(8) 0.0003(10)
C41 0.0280(11) 0.0218(11) 0.0356(12) -0.0078(9) -0.0013(9) -0.0008(9)
C42 0.0318(13) 0.0424(14) 0.0356(13) -0.0071(11) -0.0003(10) 0.0010(11)
C43 0.0561(18) 0.0621(19) 0.0329(14) -0.0128(13) 0.0023(12) 0.0085(14)
C44 0.066(2) 0.0608(19) 0.0382(16) -0.0194(14) -0.0173(14) 0.0105(15)
C45 0.0413(16) 0.0577(18) 0.0544(18) -0.0167(14) -0.0177(13) 0.0083(13)
C46 0.0324(13) 0.0412(14) 0.0446(15) -0.0107(12) -0.0033(11) 0.0041(11)
C47 0.0233(10) 0.0241(10) 0.0168(9) 0.0009(8) 0.0009(8) 0.0010(8)
C48 0.0213(10) 0.0255(11) 0.0205(10) 0.0011(8) 0.0012(8) 0.0002(8)
C49 0.0264(11) 0.0266(11) 0.0190(10) 0.0009(8) 0.0018(8) 0.0048(8)
C50 0.0339(12) 0.0194(10) 0.0237(11) 0.0003(8) 0.0003(9) -0.0009(8)
C51 0.0252(11) 0.0266(11) 0.0215(10) 0.0020(8) 0.0004(8) -0.0047(8)
C52 0.0234(10) 0.0245(10) 0.0183(10) 0.0029(8) 0.0024(8) 0.0019(8)
C53 0.0258(11) 0.0216(10) 0.0325(12) 0.0057(9) 0.0105(9) 0.0006(8)
C54 0.0335(13) 0.0232(11) 0.0473(14) 0.0021(10) 0.0143(11) 0.0002(9)
C55 0.0413(15) 0.0239(12) 0.072(2) 0.0076(12) 0.0252(14) 0.0074(11)
C56 0.0329(14) 0.0388(15) 0.074(2) 0.0292(14) 0.0163(14) 0.0125(11)
C57 0.0326(13) 0.0450(15) 0.0454(15) 0.0216(12) 0.0033(11) 0.0034(11)
C58 0.0311(12) 0.0310(12) 0.0336(12) 0.0099(10) 0.0059(10) 0.0043(9)
C59 0.0246(11) 0.0199(10) 0.0478(14) 0.0050(10) 0.0072(10) 0.0040(8)
C60 0.0350(14) 0.0319(13) 0.0701(19) 0.0053(13) 0.0035(13) -0.0050(11)
C61 0.0389(16) 0.0390(16) 0.118(3) 0.0188(18) 0.0037(18) -0.0145(13)
C62 0.0417(17) 0.058(2) 0.085(3) 0.0369(18) 0.0225(16) 0.0038(14)
C63 0.0461(16) 0.0469(17) 0.0600(18) 0.0242(14) 0.0251(14) 0.0162(13)
C64 0.0391(14) 0.0315(13) 0.0448(15) 0.0107(11) 0.0157(11) 0.0076(10)
O1S 0.0653(15) 0.0783(17) 0.0689(16) 0.0016(13) 0.0066(12) 0.0010(13)
C1SA 0.108(4) 0.110(4) 0.043(2) 0.011(2) 0.025(2) 0.052(3)
C2S 0.091(3) 0.111(3) 0.0435(19) -0.019(2) 0.0089(19) -0.001(2)
C3S 0.068(2) 0.110(3) 0.057(2) -0.009(2) 0.0013(18) -0.010(2)
C4S 0.0547(19) 0.0592(19) 0.0518(18) -0.0023(15) 0.0118(14) 0.0038(15)
O2S 0.277(17) 0.070(5) 0.200(11) 0.020(6) -0.118(11) -0.080(7)
C5S 0.37(4) 0.30(3) 0.20(2) -0.02(2) 0.17(2) -0.10(3)
C6S 0.28(3) 0.62(5) 0.158(17) 0.00(2) -0.073(17) -0.22(3)
C8S 0.198(18) 0.172(14) 0.208(17) 0.088(12) -0.136(13) -0.068(12)
O2SA 0.110(7) 0.218(16) 0.111(8) -0.004(8) -0.027(6) -0.109(8)
C5SA 0.141(13) 0.20(2) 0.061(7) -0.002(9) -0.015(9) -0.128(14)
C6SA 0.164(14) 0.084(8) 0.076(8) -0.021(6) -0.013(8) -0.037(8)
C8SA 0.062(8) 0.211(19) 0.092(9) 0.018(10) -0.036(7) -0.051(9)
C7S 0.243(10) 0.127(6) 0.141(7) -0.027(5) -0.027(7) -0.019(6)

loop_
_atom_type_symbol
_atom_type_description
_atom_type_scat_dispersion_real
_atom_type_scat_dispersion_imag
_atom_type_scat_source
C C 0.0033 0.0016 'International Tables Vol C Tables 4.2.6.8 and 6.1.1.4'
H H 0.0000 0.0000 'International Tables Vol C Tables 4.2.6.8 and 6.1.1.4'
B B 0.0013 0.0007 'International Tables Vol C Tables 4.2.6.8 and 6.1.1.4'
N N 0.0061 0.0033 'International Tables Vol C Tables 4.2.6.8 and 6.1.1.4'
O O 0.0106 0.0060 'International Tables Vol C Tables 4.2.6.8 and 6.1.1.4'
Sc Sc 0.2519 0.3716 'International Tables Vol C Tables 4.2.6.8 and 6.1.1.4'

loop_
_geom_angle_atom_site_label_1
_geom_angle_atom_site_label_2
_geom_angle_atom_site_label_3
_geom_angle
_geom_angle_site_symmetry_1
_geom_angle_site_symmetry_3
_geom_angle_publ_flag
O2 Sc1 O1 122.53(6) . . ?
O2 Sc1 O4 90.67(6) . . ?
O1 Sc1 O4 90.31(6) . . ?
O2 Sc1 O3 90.53(6) . . ?
O1 Sc1 O3 89.52(6) . . ?
O4 Sc1 O3 178.68(6) . . ?
O2 Sc1 N2 81.65(6) . . ?
O1 Sc1 N2 155.50(7) . . ?
O4 Sc1 N2 93.48(6) . . ?
O3 Sc1 N2 86.14(6) . . ?
O2 Sc1 N1 155.98(6) . . ?
O1 Sc1 N1 81.45(6) . . ?
O4 Sc1 N1 87.62(6) . . ?
O3 Sc1 N1 91.06(6) . . ?
N2 Sc1 N1 74.55(7) . . ?
C17 O1 Sc1 139.95(13) . . ?
C3 N1 C2 118.63(18) . . ?
C3 N1 Sc1 126.79(14) . . ?
C2 N1 Sc1 114.51(13) . . ?
N2 C1 C2 108.23(18) . . ?
N2 C1 H1A 110.1 . . ?
C2 C1 H1A 110.1 . . ?
N2 C1 H1B 110.1 . . ?
C2 C1 H1B 110.1 . . ?
H1A C1 H1B 108.4 . . ?
C47 B1 C53 112.58(18) . . ?
C47 B1 C59 110.68(17) . . ?
C53 B1 C59 103.11(17) . . ?
C47 B1 C41 105.17(17) . . ?
C53 B1 C41 113.72(17) . . ?
C59 B1 C41 111.75(18) . . ?
C18 O2 Sc1 140.23(14) . . ?
C32 N2 C1 117.75(18) . . ?
C32 N2 Sc1 127.17(15) . . ?
C1 N2 Sc1 115.04(13) . . ?
N1 C2 C1 108.40(17) . . ?
N1 C2 H2A 110.0 . . ?
C1 C2 H2A 110.0 . . ?
N1 C2 H2B 110.0 . . ?
C1 C2 H2B 110.0 . . ?
H2A C2 H2B 108.4 . . ?
C36 O3 C33 109.28(16) . . ?
C36 O3 Sc1 124.83(13) . . ?
C33 O3 Sc1 125.89(12) . . ?
N1 C3 C4 126.46(19) . . ?
N1 C3 H3A 116.8 . . ?
C4 C3 H3A 116.8 . . ?
C37 O4 C40 108.86(17) . . ?
C37 O4 Sc1 124.54(13) . . ?
C40 O4 Sc1 126.53(12) . . ?
C5 C4 C17 120.46(18) . . ?
C5 C4 C3 116.10(18) . . ?
C17 C4 C3 123.38(18) . . ?
C6 C5 C4 121.61(19) . . ?
C6 C5 H5A 119.2 . . ?
C4 C5 H5A 119.2 . . ?
C5 C6 C11 116.68(18) . . ?
C5 C6 C7 123.18(19) . . ?
C11 C6 C7 120.13(18) . . ?
C10 C7 C8 107.95(19) . . ?
C10 C7 C6 111.77(18) . . ?
C8 C7 C6 109.52(18) . . ?
C10 C7 C9 108.56(19) . . ?
C8 C7 C9 109.6(2) . . ?
C6 C7 C9 109.42(18) . . ?
C7 C8 H8A 109.5 . . ?
C7 C8 H8B 109.5 . . ?
H8A C8 H8B 109.5 . . ?
C7 C8 H8C 109.5 . . ?
H8A C8 H8C 109.5 . . ?
H8B C8 H8C 109.5 . . ?
C7 C9 H9A 109.5 . . ?
C7 C9 H9B 109.5 . . ?
H9A C9 H9B 109.5 . . ?
C7 C9 H9C 109.5 . . ?
H9A C9 H9C 109.5 . . ?
H9B C9 H9C 109.5 . . ?
C7 C10 H10A 109.5 . . ?
C7 C10 H10B 109.5 . . ?
H10A C10 H10B 109.5 . . ?
C7 C10 H10C 109.5 . . ?
H10A C10 H10C 109.5 . . ?
H10B C10 H10C 109.5 . . ?
C12 C11 C6 124.82(19) . . ?
C12 C11 H11A 117.6 . . ?
C6 C11 H11A 117.6 . . ?
C11 C12 C17 117.44(19) . . ?
C11 C12 C13 122.09(18) . . ?
C17 C12 C13 120.48(18) . . ?
C15 C13 C14 107.4(2) . . ?
C15 C13 C16 107.4(2) . . ?
C14 C13 C16 110.0(2) . . ?
C15 C13 C12 112.06(18) . . ?
C14 C13 C12 110.42(18) . . ?
C16 C13 C12 109.51(19) . . ?
C13 C14 H14A 109.5 . . ?
C13 C14 H14B 109.5 . . ?
H14A C14 H14B 109.5 . . ?
C13 C14 H14C 109.5 . . ?
H14A C14 H14C 109.5 . . ?
H14B C14 H14C 109.5 . . ?
C13 C15 H15A 109.5 . . ?
C13 C15 H15B 109.5 . . ?
H15A C15 H15B 109.5 . . ?
C13 C15 H15C 109.5 . . ?
H15A C15 H15C 109.5 . . ?
H15B C15 H15C 109.5 . . ?
C13 C16 H16A 109.5 . . ?
C13 C16 H16B 109.5 . . ?
H16A C16 H16B 109.5 . . ?
C13 C16 H16C 109.5 . . ?
H16A C16 H16C 109.5 . . ?
H16B C16 H16C 109.5 . . ?
O1 C17 C4 120.11(17) . . ?
O1 C17 C12 120.98(18) . . ?
C4 C17 C12 118.91(18) . . ?
O2 C18 C31 119.8(2) . . ?
O2 C18 C19 120.93(19) . . ?
C31 C18 C19 119.27(19) . . ?
C24 C19 C18 117.3(2) . . ?
C24 C19 C20 121.7(2) . . ?
C18 C19 C20 120.98(18) . . ?
C19 C20 C23 109.04(18) . . ?
C19 C20 C22 112.42(19) . . ?
C23 C20 C22 107.38(19) . . ?
C19 C20 C21 111.19(18) . . ?
C23 C20 C21 109.82(19) . . ?
C22 C20 C21 106.89(19) . . ?
C20 C21 H21A 109.5 . . ?
C20 C21 H21B 109.5 . . ?
H21A C21 H21B 109.5 . . ?
C20 C21 H21C 109.5 . . ?
H21A C21 H21C 109.5 . . ?
H21B C21 H21C 109.5 . . ?
C20 C22 H22A 109.5 . . ?
C20 C22 H22B 109.5 . . ?
H22A C22 H22B 109.5 . . ?
C20 C22 H22C 109.5 . . ?
H22A C22 H22C 109.5 . . ?
H22B C22 H22C 109.5 . . ?
C20 C23 H23A 109.5 . . ?
C20 C23 H23B 109.5 . . ?
H23A C23 H23B 109.5 . . ?
C20 C23 H23C 109.5 . . ?
H23A C23 H23C 109.5 . . ?
H23B C23 H23C 109.5 . . ?
C19 C24 C25 124.7(2) . . ?
C19 C24 H24A 117.6 . . ?
C25 C24 H24A 117.6 . . ?
C30 C25 C24 116.7(2) . . ?
C30 C25 C26 123.4(2) . . ?
C24 C25 C26 119.9(2) . . ?
C28 C26 C27 109.9(3) . . ?
C28 C26 C29 109.2(3) . . ?
C27 C26 C29 107.4(2) . . ?
C28 C26 C25 110.0(2) . . ?
C27 C26 C25 108.5(2) . . ?
C29 C26 C25 111.8(2) . . ?
C26 C27 H27A 109.5 . . ?
C26 C27 H27B 109.5 . . ?
H27A C27 H27B 109.5 . . ?
C26 C27 H27C 109.5 . . ?
H27A C27 H27C 109.5 . . ?
H27B C27 H27C 109.5 . . ?
C26 C28 H28A 109.5 . . ?
C26 C28 H28B 109.5 . . ?
H28A C28 H28B 109.5 . . ?
C26 C28 H28C 109.5 . . ?
H28A C28 H28C 109.5 . . ?
H28B C28 H28C 109.5 . . ?
C26 C29 H29A 109.5 . . ?
C26 C29 H29B 109.5 . . ?
H29A C29 H29B 109.5 . . ?
C26 C29 H29C 109.5 . . ?
H29A C29 H29C 109.5 . . ?
H29B C29 H29C 109.5 . . ?
C25 C30 C31 121.8(2) . . ?
C25 C30 H30A 119.1 . . ?
C31 C30 H30A 119.1 . . ?
C30 C31 C18 119.9(2) . . ?
C30 C31 C32 116.6(2) . . ?
C18 C31 C32 123.46(19) . . ?
N2 C32 C31 126.6(2) . . ?
N2 C32 H32A 116.7 . . ?
C31 C32 H32A 116.7 . . ?
O3 C33 C34 106.21(19) . . ?
O3 C33 H33A 110.5 . . ?
C34 C33 H33A 110.5 . . ?
O3 C33 H33B 110.5 . . ?
C34 C33 H33B 110.5 . . ?
H33A C33 H33B 108.7 . . ?
C35 C34 C33 105.7(2) . . ?
C35 C34 H34A 110.6 . . ?
C33 C34 H34A 110.6 . . ?
C35 C34 H34B 110.6 . . ?
C33 C34 H34B 110.6 . . ?
H34A C34 H34B 108.7 . . ?
C34 C35 C36 107.4(3) . . ?
C34 C35 H35A 110.2 . . ?
C36 C35 H35A 110.2 . . ?
C34 C35 H35B 110.2 . . ?
C36 C35 H35B 110.2 . . ?
H35A C35 H35B 108.5 . . ?
O3 C36 C35 104.1(2) . . ?
O3 C36 H36A 110.9 . . ?
C35 C36 H36A 110.9 . . ?
O3 C36 H36B 110.9 . . ?
C35 C36 H36B 110.9 . . ?
H36A C36 H36B 109.0 . . ?
O4 C37 C38 105.0(3) . . ?
O4 C37 C38A 108.5(3) . . ?
C38 C37 C38A 27.1(3) . . ?
O4 C37 H37A 110.7 . . ?
C38 C37 H37A 110.7 . . ?
C38A C37 H37A 84.9 . . ?
O4 C37 H37B 110.7 . . ?
C38 C37 H37B 110.7 . . ?
C38A C37 H37B 129.6 . . ?
H37A C37 H37B 108.8 . . ?
C37 C38 C39 106.0(3) . . ?
C37 C38 H38A 110.5 . . ?
C39 C38 H38A 110.5 . . ?
C37 C38 H38B 110.5 . . ?
C39 C38 H38B 110.5 . . ?
H38A C38 H38B 108.7 . . ?
C37 C38A C39 106.7(4) . . ?
C37 C38A H38C 110.4 . . ?
C39 C38A H38C 110.4 . . ?
C37 C38A H38D 110.4 . . ?
C39 C38A H38D 110.4 . . ?
H38C C38A H38D 108.6 . . ?
C38A C39 C38 26.7(3) . . ?
C38A C39 C40 106.8(3) . . ?
C38 C39 C40 104.7(3) . . ?
C38A C39 H39A 85.8 . . ?
C38 C39 H39A 110.8 . . ?
C40 C39 H39A 110.8 . . ?
C38A C39 H39B 130.5 . . ?
C38 C39 H39B 110.8 . . ?
C40 C39 H39B 110.8 . . ?
H39A C39 H39B 108.9 . . ?
O4 C40 C39 106.06(17) . . ?
O4 C40 H40A 110.5 . . ?
C39 C40 H40A 110.5 . . ?
O4 C40 H40B 110.5 . . ?
C39 C40 H40B 110.5 . . ?
H40A C40 H40B 108.7 . . ?
C42 C41 C46 114.5(2) . . ?
C42 C41 B1 124.1(2) . . ?
C46 C41 B1 121.1(2) . . ?
C43 C42 C41 123.0(2) . . ?
C43 C42 H42A 118.5 . . ?
C41 C42 H42A 118.5 . . ?
C44 C43 C42 120.5(3) . . ?
C44 C43 H43A 119.8 . . ?
C42 C43 H43A 119.8 . . ?
C43 C44 C45 118.4(3) . . ?
C43 C44 H44A 120.8 . . ?
C45 C44 H44A 120.8 . . ?
C44 C45 C46 120.3(3) . . ?
C44 C45 H45A 119.8 . . ?
C46 C45 H45A 119.8 . . ?
C45 C46 C41 123.3(2) . . ?
C45 C46 H46A 118.4 . . ?
C41 C46 H46A 118.4 . . ?
C52 C47 C48 115.02(19) . . ?
C52 C47 B1 123.86(18) . . ?
C48 C47 B1 120.97(18) . . ?
C49 C48 C47 123.22(19) . . ?
C49 C48 H48A 118.4 . . ?
C47 C48 H48A 118.4 . . ?
C48 C49 C50 120.07(19) . . ?
C48 C49 H49A 120.0 . . ?
C50 C49 H49A 120.0 . . ?
C51 C50 C49 118.63(19) . . ?
C51 C50 H50A 120.7 . . ?
C49 C50 H50A 120.7 . . ?
C50 C51 C52 120.42(19) . . ?
C50 C51 H51A 119.8 . . ?
C52 C51 H51A 119.8 . . ?
C51 C52 C47 122.62(19) . . ?
C51 C52 H52A 118.7 . . ?
C47 C52 H52A 118.7 . . ?
C54 C53 C58 114.9(2) . . ?
C54 C53 B1 121.9(2) . . ?
C58 C53 B1 122.71(19) . . ?
C55 C54 C53 122.8(3) . . ?
C55 C54 H54A 118.6 . . ?
C53 C54 H54A 118.6 . . ?
C56 C55 C54 120.5(2) . . ?
C56 C55 H55A 119.7 . . ?
C54 C55 H55A 119.7 . . ?
C55 C56 C57 119.0(2) . . ?
C55 C56 H56A 120.5 . . ?
C57 C56 H56A 120.5 . . ?
C56 C57 C58 120.0(3) . . ?
C56 C57 H57A 120.0 . . ?
C58 C57 H57A 120.0 . . ?
C57 C58 C53 122.7(2) . . ?
C57 C58 H58A 118.6 . . ?
C53 C58 H58A 118.6 . . ?
C60 C59 C64 115.3(2) . . ?
C60 C59 B1 123.7(2) . . ?
C64 C59 B1 120.7(2) . . ?
C59 C60 C61 121.4(3) . . ?
C59 C60 H60A 119.3 . . ?
C61 C60 H60A 119.3 . . ?
C62 C61 C60 120.9(3) . . ?
C62 C61 H61A 119.5 . . ?
C60 C61 H61A 119.5 . . ?
C63 C62 C61 119.2(3) . . ?
C63 C62 H62A 120.4 . . ?
C61 C62 H62A 120.4 . . ?
C62 C63 C64 119.9(3) . . ?
C62 C63 H63A 120.0 . . ?
C64 C63 H63A 120.0 . . ?
C63 C64 C59 123.1(3) . . ?
C63 C64 H64A 118.4 . . ?
C59 C64 H64A 118.4 . . ?
C1S O1S C1SA 45.5(7) . . ?
C1S O1S C4S 99.4(6) . . ?
C1SA O1S C4S 106.0(3) . . ?
O1S C1S C2S 107.4(3) . . ?
O1S C1S H1S1 110.2 . . ?
C2S C1S H1S1 110.2 . . ?
O1S C1S H1S2 110.2 . . ?
C2S C1S H1S2 110.2 . . ?
H1S1 C1S H1S2 108.5 . . ?
O1S C1SA C2S 107.4(3) . . ?
O1S C1SA H1S3 110.2 . . ?
C2S C1SA H1S3 110.2 . . ?
O1S C1SA H1S4 110.2 . . ?
C2S C1SA H1S4 110.2 . . ?
H1S3 C1SA H1S4 108.5 . . ?
C1SA C2S C1S 43.3(7) . . ?
C1SA C2S C3S 104.7(3) . . ?
C1S C2S C3S 95.1(6) . . ?
C1SA C2S H2SA 70.1 . . ?
C1S C2S H2SA 112.7 . . ?
C3S C2S H2SA 112.7 . . ?
C1SA C2S H2SB 137.8 . . ?
C1S C2S H2SB 112.7 . . ?
C3S C2S H2SB 112.7 . . ?
H2SA C2S H2SB 110.2 . . ?
C2S C3S C4S 105.3(3) . . ?
C2S C3S H3SA 110.7 . . ?
C4S C3S H3SA 110.7 . . ?
C2S C3S H3SB 110.7 . . ?
C4S C3S H3SB 110.7 . . ?
H3SA C3S H3SB 108.8 . . ?
O1S C4S C3S 107.7(2) . . ?
O1S C4S H4SA 110.2 . . ?
C3S C4S H4SA 110.2 . . ?
O1S C4S H4SB 110.2 . . ?
C3S C4S H4SB 110.2 . . ?
H4SA C4S H4SB 108.5 . . ?
C5S O2S C8S 101.0(5) . . ?
O2S C5S C6S 107.5(7) . . ?
O2S C5S H5S1 110.2 . . ?
C6S C5S H5S1 110.2 . . ?
O2S C5S H5S2 110.2 . . ?
C6S C5S H5S2 110.2 . . ?
H5S1 C5S H5S2 108.5 . . ?
C5S C6S C7S 97.5(9) . . ?
C5S C6S H6S1 112.3 . . ?
C7S C6S H6S1 112.3 . . ?
C5S C6S H6S2 112.3 . . ?
C7S C6S H6S2 112.3 . . ?
H6S1 C6S H6S2 109.9 . . ?
O2S C8S C7S 110.0(6) . . ?
O2S C8S H8S1 109.7 . . ?
C7S C8S H8S1 109.7 . . ?
O2S C8S H8S2 109.7 . . ?
C7S C8S H8S2 109.7 . . ?
H8S1 C8S H8S2 108.2 . . ?
C5SA O2SA C8SA 100.4(5) . . ?
O2SA C5SA C6SA 106.5(6) . . ?
O2SA C5SA H5S3 110.4 . . ?
C6SA C5SA H5S3 110.4 . . ?
O2SA C5SA H5S4 110.4 . . ?
C6SA C5SA H5S4 110.4 . . ?
H5S3 C5SA H5S4 108.6 . . ?
C5SA C6SA C7S 98.0(7) . . ?
C5SA C6SA H6S3 112.2 . . ?
C7S C6SA H6S3 112.2 . . ?
C5SA C6SA H6S4 112.2 . . ?
C7S C6SA H6S4 112.2 . . ?
H6S3 C6SA H6S4 109.8 . . ?
O2SA C8SA C7S 111.7(6) . . ?
O2SA C8SA H8S3 109.3 . . ?
C7S C8SA H8S3 109.3 . . ?
O2SA C8SA H8S4 109.3 . . ?
C7S C8SA H8S4 109.3 . . ?
H8S3 C8SA H8S4 107.9 . . ?
C8SA C7S C8S 37.0(8) . . ?
C8SA C7S C6S 117.6(7) . . ?
C8S C7S C6S 92.7(8) . . ?
C8SA C7S C6SA 92.2(7) . . ?
C8S C7S C6SA 102.6(6) . . ?
C6S C7S C6SA 58.7(10) . . ?
C8SA C7S H7S1 119.2 . . ?
C8S C7S H7S1 113.2 . . ?
C6S C7S H7S1 113.2 . . ?
C6SA C7S H7S1 143.9 . . ?
C8SA C7S H7S2 77.8 . . ?
C8S C7S H7S2 113.2 . . ?
C6S C7S H7S2 113.2 . . ?
C6SA C7S H7S2 56.0 . . ?
H7S1 C7S H7S2 110.5 . . ?

loop_
_geom_bond_atom_site_label_1
_geom_bond_atom_site_label_2
_geom_bond_distance
_geom_bond_site_symmetry_2
_geom_bond_publ_flag
Sc1 O2 1.9670(15) . ?
Sc1 O1 1.9729(14) . ?
Sc1 O4 2.1543(15) . ?
Sc1 O3 2.1771(15) . ?
Sc1 N2 2.2215(17) . ?
Sc1 N1 2.2333(18) . ?
O1 C17 1.325(2) . ?
N1 C3 1.289(3) . ?
N1 C2 1.469(3) . ?
C1 N2 1.476(3) . ?
C1 C2 1.521(3) . ?
C1 H1A 0.9900 . ?
C1 H1B 0.9900 . ?
B1 C47 1.639(3) . ?
B1 C53 1.641(3) . ?
B1 C59 1.645(3) . ?
B1 C41 1.647(3) . ?
O2 C18 1.327(2) . ?
N2 C32 1.290(3) . ?
C2 H2A 0.9900 . ?
C2 H2B 0.9900 . ?
O3 C36 1.455(3) . ?
O3 C33 1.470(2) . ?
C3 C4 1.452(3) . ?
C3 H3A 0.9500 . ?
O4 C37 1.449(3) . ?
O4 C40 1.468(2) . ?
C4 C5 1.408(3) . ?
C4 C17 1.413(3) . ?
C5 C6 1.376(3) . ?
C5 H5A 0.9500 . ?
C6 C11 1.403(3) . ?
C6 C7 1.534(3) . ?
C7 C10 1.526(3) . ?
C7 C8 1.534(3) . ?
C7 C9 1.539(3) . ?
C8 H8A 0.9800 . ?
C8 H8B 0.9800 . ?
C8 H8C 0.9800 . ?
C9 H9A 0.9800 . ?
C9 H9B 0.9800 . ?
C9 H9C 0.9800 . ?
C10 H10A 0.9800 . ?
C10 H10B 0.9800 . ?
C10 H10C 0.9800 . ?
C11 C12 1.388(3) . ?
C11 H11A 0.9500 . ?
C12 C17 1.421(3) . ?
C12 C13 1.538(3) . ?
C13 C15 1.532(3) . ?
C13 C14 1.532(3) . ?
C13 C16 1.536(3) . ?
C14 H14A 0.9800 . ?
C14 H14B 0.9800 . ?
C14 H14C 0.9800 . ?
C15 H15A 0.9800 . ?
C15 H15B 0.9800 . ?
C15 H15C 0.9800 . ?
C16 H16A 0.9800 . ?
C16 H16B 0.9800 . ?
C16 H16C 0.9800 . ?
C18 C31 1.415(3) . ?
C18 C19 1.420(3) . ?
C19 C24 1.386(3) . ?
C19 C20 1.529(3) . ?
C20 C23 1.536(3) . ?
C20 C22 1.538(3) . ?
C20 C21 1.538(3) . ?
C21 H21A 0.9800 . ?
C21 H21B 0.9800 . ?
C21 H21C 0.9800 . ?
C22 H22A 0.9800 . ?
C22 H22B 0.9800 . ?
C22 H22C 0.9800 . ?
C23 H23A 0.9800 . ?
C23 H23B 0.9800 . ?
C23 H23C 0.9800 . ?
C24 C25 1.403(3) . ?
C24 H24A 0.9500 . ?
C25 C30 1.375(4) . ?
C25 C26 1.535(3) . ?
C26 C28 1.514(4) . ?
C26 C27 1.527(4) . ?
C26 C29 1.531(5) . ?
C27 H27A 0.9800 . ?
C27 H27B 0.9800 . ?
C27 H27C 0.9800 . ?
C28 H28A 0.9800 . ?
C28 H28B 0.9800 . ?
C28 H28C 0.9800 . ?
C29 H29A 0.9800 . ?
C29 H29B 0.9800 . ?
C29 H29C 0.9800 . ?
C30 C31 1.411(3) . ?
C30 H30A 0.9500 . ?
C31 C32 1.443(3) . ?
C32 H32A 0.9500 . ?
C33 C34 1.493(3) . ?
C33 H33A 0.9900 . ?
C33 H33B 0.9900 . ?
C34 C35 1.444(4) . ?
C34 H34A 0.9900 . ?
C34 H34B 0.9900 . ?
C35 C36 1.494(4) . ?
C35 H35A 0.9900 . ?
C35 H35B 0.9900 . ?
C36 H36A 0.9900 . ?
C36 H36B 0.9900 . ?
C37 C38 1.461(5) . ?
C37 C38A 1.465(6) . ?
C37 H37A 0.9900 . ?
C37 H37B 0.9900 . ?
C38 C39 1.492(5) . ?
C38 H38A 0.9900 . ?
C38 H38B 0.9900 . ?
C38A C39 1.475(6) . ?
C38A H38C 0.9900 . ?
C38A H38D 0.9900 . ?
C39 C40 1.504(3) . ?
C39 H39A 0.9900 . ?
C39 H39B 0.9900 . ?
C40 H40A 0.9900 . ?
C40 H40B 0.9900 . ?
C41 C42 1.394(3) . ?
C41 C46 1.401(3) . ?
C42 C43 1.391(4) . ?
C42 H42A 0.9500 . ?
C43 C44 1.378(4) . ?
C43 H43A 0.9500 . ?
C44 C45 1.381(4) . ?
C44 H44A 0.9500 . ?
C45 C46 1.384(4) . ?
C45 H45A 0.9500 . ?
C46 H46A 0.9500 . ?
C47 C52 1.402(3) . ?
C47 C48 1.405(3) . ?
C48 C49 1.384(3) . ?
C48 H48A 0.9500 . ?
C49 C50 1.391(3) . ?
C49 H49A 0.9500 . ?
C50 C51 1.386(3) . ?
C50 H50A 0.9500 . ?
C51 C52 1.393(3) . ?
C51 H51A 0.9500 . ?
C52 H52A 0.9500 . ?
C53 C54 1.402(3) . ?
C53 C58 1.403(3) . ?
C54 C55 1.390(4) . ?
C54 H54A 0.9500 . ?
C55 C56 1.373(4) . ?
C55 H55A 0.9500 . ?
C56 C57 1.385(4) . ?
C56 H56A 0.9500 . ?
C57 C58 1.396(3) . ?
C57 H57A 0.9500 . ?
C58 H58A 0.9500 . ?
C59 C60 1.397(3) . ?
C59 C64 1.402(4) . ?
C60 C61 1.410(4) . ?
C60 H60A 0.9500 . ?
C61 C62 1.370(5) . ?
C61 H61A 0.9500 . ?
C62 C63 1.370(5) . ?
C62 H62A 0.9500 . ?
C63 C64 1.393(3) . ?
C63 H63A 0.9500 . ?
C64 H64A 0.9500 . ?
O1S C1S 1.404(4) . ?
O1S C1SA 1.404(4) . ?
O1S C4S 1.430(4) . ?
C1S C2S 1.473(5) . ?
C1S H1S1 0.9900 . ?
C1S H1S2 0.9900 . ?
C1SA C2S 1.473(5) . ?
C1SA H1S3 0.9900 . ?
C1SA H1S4 0.9900 . ?
C2S C3S 1.481(5) . ?
C2S H2SA 0.9900 . ?
C2S H2SB 0.9900 . ?
C3S C4S 1.486(4) . ?
C3S H3SA 0.9900 . ?
C3S H3SB 0.9900 . ?
C4S H4SA 0.9900 . ?
C4S H4SB 0.9900 . ?
O2S C5S 1.385(9) . ?
O2S C8S 1.414(7) . ?
C5S C6S 1.489(10) . ?
C5S H5S1 0.9900 . ?
C5S H5S2 0.9900 . ?
C6S C7S 1.490(9) . ?
C6S H6S1 0.9900 . ?
C6S H6S2 0.9900 . ?
C8S C7S 1.459(8) . ?
C8S H8S1 0.9900 . ?
C8S H8S2 0.9900 . ?
O2SA C5SA 1.397(9) . ?
O2SA C8SA 1.415(8) . ?
C5SA C6SA 1.496(10) . ?
C5SA H5S3 0.9900 . ?
C5SA H5S4 0.9900 . ?
C6SA C7S 1.497(8) . ?
C6SA H6S3 0.9900 . ?
C6SA H6S4 0.9900 . ?
C8SA C7S 1.428(8) . ?
C8SA H8S3 0.9900 . ?
C8SA H8S4 0.9900 . ?
C7S H7S1 0.9900 . ?
C7S H7S2 0.9900 . ?

loop_
_geom_torsion_atom_site_label_1
_geom_torsion_atom_site_label_2
_geom_torsion_atom_site_label_3
_geom_torsion_atom_site_label_4
_geom_torsion
_geom_torsion_site_symmetry_1
_geom_torsion_site_symmetry_2
_geom_torsion_site_symmetry_3
_geom_torsion_site_symmetry_4
_geom_torsion_publ_flag
O2 Sc1 O1 C17 -167.53(18) . . . . ?
O4 Sc1 O1 C17 101.5(2) . . . . ?
O3 Sc1 O1 C17 -77.2(2) . . . . ?
N2 Sc1 O1 C17 2.4(3) . . . . ?
N1 Sc1 O1 C17 13.9(2) . . . . ?
O2 Sc1 N1 C3 170.50(16) . . . . ?
O1 Sc1 N1 C3 -12.54(17) . . . . ?
O4 Sc1 N1 C3 -103.21(18) . . . . ?
O3 Sc1 N1 C3 76.82(18) . . . . ?
N2 Sc1 N1 C3 162.52(19) . . . . ?
O2 Sc1 N1 C2 -6.6(3) . . . . ?
O1 Sc1 N1 C2 170.36(15) . . . . ?
O4 Sc1 N1 C2 79.69(15) . . . . ?
O3 Sc1 N1 C2 -100.28(15) . . . . ?
N2 Sc1 N1 C2 -14.58(14) . . . . ?
O1 Sc1 O2 C18 -173.22(19) . . . . ?
O4 Sc1 O2 C18 -82.4(2) . . . . ?
O3 Sc1 O2 C18 97.0(2) . . . . ?
N2 Sc1 O2 C18 11.0(2) . . . . ?
N1 Sc1 O2 C18 3.2(3) . . . . ?
C2 C1 N2 C32 -144.97(19) . . . . ?
C2 C1 N2 Sc1 37.1(2) . . . . ?
O2 Sc1 N2 C32 -7.52(17) . . . . ?
O1 Sc1 N2 C32 -178.93(16) . . . . ?
O4 Sc1 N2 C32 82.64(18) . . . . ?
O3 Sc1 N2 C32 -98.63(18) . . . . ?
N1 Sc1 N2 C32 169.20(19) . . . . ?
O2 Sc1 N2 C1 170.13(15) . . . . ?
O1 Sc1 N2 C1 -1.3(2) . . . . ?
O4 Sc1 N2 C1 -99.71(15) . . . . ?
O3 Sc1 N2 C1 79.02(15) . . . . ?
N1 Sc1 N2 C1 -13.15(14) . . . . ?
C3 N1 C2 C1 -138.9(2) . . . . ?
Sc1 N1 C2 C1 38.5(2) . . . . ?
N2 C1 C2 N1 -48.0(2) . . . . ?
O2 Sc1 O3 C36 -34.33(18) . . . . ?
O1 Sc1 O3 C36 -156.86(18) . . . . ?
O4 Sc1 O3 C36 121(3) . . . . ?
N2 Sc1 O3 C36 47.27(18) . . . . ?
N1 Sc1 O3 C36 121.70(18) . . . . ?
O2 Sc1 O3 C33 144.31(17) . . . . ?
O1 Sc1 O3 C33 21.78(17) . . . . ?
O4 Sc1 O3 C33 -61(3) . . . . ?
N2 Sc1 O3 C33 -134.09(17) . . . . ?
N1 Sc1 O3 C33 -59.66(17) . . . . ?
C2 N1 C3 C4 -175.5(2) . . . . ?
Sc1 N1 C3 C4 7.5(3) . . . . ?
O2 Sc1 O4 C37 -153.4(2) . . . . ?
O1 Sc1 O4 C37 -30.8(2) . . . . ?
O3 Sc1 O4 C37 52(3) . . . . ?
N2 Sc1 O4 C37 125.0(2) . . . . ?
N1 Sc1 O4 C37 50.6(2) . . . . ?
O2 Sc1 O4 C40 29.81(18) . . . . ?
O1 Sc1 O4 C40 152.34(18) . . . . ?
O3 Sc1 O4 C40 -125(3) . . . . ?
N2 Sc1 O4 C40 -51.87(18) . . . . ?
N1 Sc1 O4 C40 -126.23(18) . . . . ?
N1 C3 C4 C5 -178.1(2) . . . . ?
N1 C3 C4 C17 4.4(3) . . . . ?
C17 C4 C5 C6 1.2(3) . . . . ?
C3 C4 C5 C6 -176.34(19) . . . . ?
C4 C5 C6 C11 1.1(3) . . . . ?
C4 C5 C6 C7 -178.94(19) . . . . ?
C5 C6 C7 C10 -3.9(3) . . . . ?
C11 C6 C7 C10 176.01(19) . . . . ?
C5 C6 C7 C8 -123.5(2) . . . . ?
C11 C6 C7 C8 56.4(3) . . . . ?
C5 C6 C7 C9 116.3(2) . . . . ?
C11 C6 C7 C9 -63.7(3) . . . . ?
C5 C6 C11 C12 -1.4(3) . . . . ?
C7 C6 C11 C12 178.61(19) . . . . ?
C6 C11 C12 C17 -0.5(3) . . . . ?
C6 C11 C12 C13 179.7(2) . . . . ?
C11 C12 C13 C15 -0.4(3) . . . . ?
C17 C12 C13 C15 179.8(2) . . . . ?
C11 C12 C13 C14 119.3(2) . . . . ?
C17 C12 C13 C14 -60.5(3) . . . . ?
C11 C12 C13 C16 -119.5(2) . . . . ?
C17 C12 C13 C16 60.8(3) . . . . ?
Sc1 O1 C17 C4 -7.9(3) . . . . ?
Sc1 O1 C17 C12 172.36(15) . . . . ?
C5 C4 C17 O1 177.03(18) . . . . ?
C3 C4 C17 O1 -5.6(3) . . . . ?
C5 C4 C17 C12 -3.2(3) . . . . ?
C3 C4 C17 C12 174.14(19) . . . . ?
C11 C12 C17 O1 -177.38(18) . . . . ?
C13 C12 C17 O1 2.4(3) . . . . ?
C11 C12 C17 C4 2.8(3) . . . . ?
C13 C12 C17 C4 -177.39(19) . . . . ?
Sc1 O2 C18 C31 -6.7(3) . . . . ?
Sc1 O2 C18 C19 173.84(15) . . . . ?
O2 C18 C19 C24 -174.80(19) . . . . ?
C31 C18 C19 C24 5.8(3) . . . . ?
O2 C18 C19 C20 3.5(3) . . . . ?
C31 C18 C19 C20 -175.96(19) . . . . ?
C24 C19 C20 C23 110.8(2) . . . . ?
C18 C19 C20 C23 -67.4(2) . . . . ?
C24 C19 C20 C22 -8.1(3) . . . . ?
C18 C19 C20 C22 173.67(19) . . . . ?
C24 C19 C20 C21 -127.9(2) . . . . ?
C18 C19 C20 C21 53.9(3) . . . . ?
C18 C19 C24 C25 -3.2(3) . . . . ?
C20 C19 C24 C25 178.6(2) . . . . ?
C19 C24 C25 C30 -1.4(3) . . . . ?
C19 C24 C25 C26 178.0(2) . . . . ?
C30 C25 C26 C28 -128.9(3) . . . . ?
C24 C25 C26 C28 51.8(4) . . . . ?
C30 C25 C26 C27 110.8(3) . . . . ?
C24 C25 C26 C27 -68.5(3) . . . . ?
C30 C25 C26 C29 -7.4(3) . . . . ?
C24 C25 C26 C29 173.3(2) . . . . ?
C24 C25 C30 C31 3.3(3) . . . . ?
C26 C25 C30 C31 -176.0(2) . . . . ?
C25 C30 C31 C18 -0.7(3) . . . . ?
C25 C30 C31 C32 -178.9(2) . . . . ?
O2 C18 C31 C30 176.53(18) . . . . ?
C19 C18 C31 C30 -4.0(3) . . . . ?
O2 C18 C31 C32 -5.4(3) . . . . ?
C19 C18 C31 C32 174.09(19) . . . . ?
C1 N2 C32 C31 -176.1(2) . . . . ?
Sc1 N2 C32 C31 1.5(3) . . . . ?
C30 C31 C32 N2 -174.8(2) . . . . ?
C18 C31 C32 N2 7.0(3) . . . . ?
C36 O3 C33 C34 -1.0(3) . . . . ?
Sc1 O3 C33 C34 -179.85(18) . . . . ?
O3 C33 C34 C35 -15.7(4) . . . . ?
C33 C34 C35 C36 26.5(4) . . . . ?
C33 O3 C36 C35 16.7(3) . . . . ?
Sc1 O3 C36 C35 -164.5(2) . . . . ?
C34 C35 C36 O3 -26.9(4) . . . . ?
C40 O4 C37 C38 23.4(4) . . . . ?
Sc1 O4 C37 C38 -153.9(3) . . . . ?
C40 O4 C37 C38A -4.6(5) . . . . ?
Sc1 O4 C37 C38A 178.1(4) . . . . ?
O4 C37 C38 C39 -31.1(5) . . . . ?
C38A C37 C38 C39 70.2(7) . . . . ?
O4 C37 C38A C39 14.2(7) . . . . ?
C38 C37 C38A C39 -72.8(7) . . . . ?
C37 C38A C39 C38 71.4(7) . . . . ?
C37 C38A C39 C40 -18.1(7) . . . . ?
C37 C38 C39 C38A -71.3(7) . . . . ?
C37 C38 C39 C40 26.9(5) . . . . ?
C37 O4 C40 C39 -6.6(3) . . . . ?
Sc1 O4 C40 C39 170.66(16) . . . . ?
C38A C39 C40 O4 15.2(5) . . . . ?
C38 C39 C40 O4 -12.5(4) . . . . ?
C47 B1 C41 C42 -93.0(2) . . . . ?
C53 B1 C41 C42 30.6(3) . . . . ?
C59 B1 C41 C42 146.9(2) . . . . ?
C47 B1 C41 C46 80.4(2) . . . . ?
C53 B1 C41 C46 -156.0(2) . . . . ?
C59 B1 C41 C46 -39.7(3) . . . . ?
C46 C41 C42 C43 0.4(4) . . . . ?
B1 C41 C42 C43 174.2(2) . . . . ?
C41 C42 C43 C44 -0.2(4) . . . . ?
C42 C43 C44 C45 -0.5(5) . . . . ?
C43 C44 C45 C46 0.9(5) . . . . ?
C44 C45 C46 C41 -0.7(5) . . . . ?
C42 C41 C46 C45 0.0(4) . . . . ?
B1 C41 C46 C45 -174.0(2) . . . . ?
C53 B1 C47 C52 -29.4(3) . . . . ?
C59 B1 C47 C52 -144.2(2) . . . . ?
C41 B1 C47 C52 95.0(2) . . . . ?
C53 B1 C47 C48 155.26(18) . . . . ?
C59 B1 C47 C48 40.5(3) . . . . ?
C41 B1 C47 C48 -80.4(2) . . . . ?
C52 C47 C48 C49 0.3(3) . . . . ?
B1 C47 C48 C49 176.08(19) . . . . ?
C47 C48 C49 C50 1.1(3) . . . . ?
C48 C49 C50 C51 -1.3(3) . . . . ?
C49 C50 C51 C52 0.1(3) . . . . ?
C50 C51 C52 C47 1.5(3) . . . . ?
C48 C47 C52 C51 -1.6(3) . . . . ?
B1 C47 C52 C51 -177.24(19) . . . . ?
C47 B1 C53 C54 154.4(2) . . . . ?
C59 B1 C53 C54 -86.3(2) . . . . ?
C41 B1 C53 C54 34.9(3) . . . . ?
C47 B1 C53 C58 -33.5(3) . . . . ?
C59 B1 C53 C58 85.9(2) . . . . ?
C41 B1 C53 C58 -152.9(2) . . . . ?
C58 C53 C54 C55 0.5(3) . . . . ?
B1 C53 C54 C55 173.2(2) . . . . ?
C53 C54 C55 C56 0.0(4) . . . . ?
C54 C55 C56 C57 -0.4(4) . . . . ?
C55 C56 C57 C58 0.3(4) . . . . ?
C56 C57 C58 C53 0.2(4) . . . . ?
C54 C53 C58 C57 -0.6(3) . . . . ?
B1 C53 C58 C57 -173.2(2) . . . . ?
C47 B1 C59 C60 -146.7(2) . . . . ?
C53 B1 C59 C60 92.6(3) . . . . ?
C41 B1 C59 C60 -29.9(3) . . . . ?
C47 B1 C59 C64 39.7(3) . . . . ?
C53 B1 C59 C64 -80.9(2) . . . . ?
C41 B1 C59 C64 156.5(2) . . . . ?
C64 C59 C60 C61 -1.3(4) . . . . ?
B1 C59 C60 C61 -175.2(2) . . . . ?
C59 C60 C61 C62 0.5(5) . . . . ?
C60 C61 C62 C63 0.7(5) . . . . ?
C61 C62 C63 C64 -1.0(4) . . . . ?
C62 C63 C64 C59 0.1(4) . . . . ?
C60 C59 C64 C63 1.0(4) . . . . ?
B1 C59 C64 C63 175.1(2) . . . . ?
C1SA O1S C1S C2S 56.5(6) . . . . ?
C4S O1S C1S C2S -46.7(11) . . . . ?
C1S O1S C1SA C2S -56.6(6) . . . . ?
C4S O1S C1SA C2S 30.9(5) . . . . ?
O1S C1SA C2S C1S 55.9(6) . . . . ?
O1S C1SA C2S C3S -25.7(5) . . . . ?
O1S C1S C2S C1SA -55.9(6) . . . . ?
O1S C1S C2S C3S 50.3(11) . . . . ?
C1SA C2S C3S C4S 10.5(5) . . . . ?
C1S C2S C3S C4S -32.5(6) . . . . ?
C1S O1S C4S C3S 22.4(6) . . . . ?
C1SA O1S C4S C3S -23.9(4) . . . . ?
C2S C3S C4S O1S 7.7(4) . . . . ?
C8S O2S C5S C6S 15(2) . . . . ?
O2S C5S C6S C7S -44(2) . . . . ?
C5S O2S C8S C7S 22(2) . . . . ?
C8SA O2SA C5SA C6SA -14.7(16) . . . . ?
O2SA C5SA C6SA C7S 43.9(13) . . . . ?
C5SA O2SA C8SA C7S -22.4(17) . . . . ?
O2SA C8SA C7S C8S -60.1(12) . . . . ?
O2SA C8SA C7S C6S -7.3(19) . . . . ?
O2SA C8SA C7S C6SA 48.1(14) . . . . ?
O2S C8S C7S C8SA 87.4(14) . . . . ?
O2S C8S C7S C6S -47.7(15) . . . . ?
O2S C8S C7S C6SA 10.8(17) . . . . ?
C5S C6S C7S C8SA 22.3(17) . . . . ?
C5S C6S C7S C8S 51.0(14) . . . . ?
C5S C6S C7S C6SA -52.1(12) . . . . ?
C5SA C6SA C7S C8SA -51.1(11) . . . . ?
C5SA C6SA C7S C8S -15.2(13) . . . . ?
C5SA C6SA C7S C6S 70.2(10) . . . . ?
